data_4315668
loop_
_publ_author_name
'Nathalie Lavoie'
'Serge I. Gorelsky'
'Zhixian Liu'
'Tara J. Burchell'
'Glenn P. A. Yap'
'Darrin S. Richeson'

_publ_section_title
;
 Disubstituted 1,8-Diamidonaphthalene Ligands as a Flexible, Responsive,
 and Reactive Framework for Tantalum Complexes
;
_journal_name_full 'Inorganic Chemistry'
_journal_page_first 5231
_journal_page_last 5240
_journal_paper_doi 10.1021/ic1003963
_journal_volume 49
_journal_year 2010
_chemical_formula_moiety 'C22 H16 Cl3 N2 Ta, 0.5(C6 H14)'
_chemical_formula_sum 'C25 H23 Cl3 N2 Ta'
_chemical_formula_weight 638.75
_chemical_name_systematic
;
 ?
;
_space_group_IT_number 2
_symmetry_cell_setting triclinic
_symmetry_space_group_name_Hall '-P 1'
_symmetry_space_group_name_H-M 'P -1'
_atom_sites_solution_hydrogens geom
_atom_sites_solution_primary direct
_atom_sites_solution_secondary difmap
_audit_creation_method SHELXL-97
_cell_angle_alpha 70.028(7)
_cell_angle_beta 85.467(7)
_cell_angle_gamma 78.172(7)
_cell_formula_units_Z 2
_cell_length_a 7.907(5)
_cell_length_b 12.406(8)
_cell_length_c 13.806(9)
_cell_measurement_reflns_used 'reflections from 60 data frames'
_cell_measurement_temperature 203(2)
_cell_measurement_theta_max 28.29
_cell_measurement_theta_min 1.47
_cell_volume 1245.8(14)
_computing_cell_refinement 'Bruker SMART'
_computing_data_collection 'Bruker SMART'
_computing_data_reduction 'Bruker SAINT'
_computing_molecular_graphics 'Bruker SHELXTL'
_computing_publication_material 'Bruker SHELXTL'
_computing_structure_refinement 'SHELXL-97 (Sheldrick, 1997)'
_computing_structure_solution 'SHELXS-97 (Sheldrick, 1990)'
_diffrn_ambient_temperature 203(2)
_diffrn_detector_area_resol_mean 836.6
_diffrn_measured_fraction_theta_full 0.960
_diffrn_measured_fraction_theta_max 0.889
_diffrn_measurement_device_type 'CCD area detector'
_diffrn_measurement_method 'phi and omega scans'
_diffrn_radiation_monochromator graphite
_diffrn_radiation_source 'fine-focus sealed tube'
_diffrn_radiation_type MoK\a
_diffrn_radiation_wavelength 0.71073
_diffrn_reflns_av_R_equivalents 0.0000
_diffrn_reflns_av_sigmaI/netI 0.1301
_diffrn_reflns_limit_h_max 9
_diffrn_reflns_limit_h_min -9
_diffrn_reflns_limit_k_max 15
_diffrn_reflns_limit_k_min -14
_diffrn_reflns_limit_l_max 17
_diffrn_reflns_limit_l_min 0
_diffrn_reflns_number 4528
_diffrn_reflns_theta_full 21.00
_diffrn_reflns_theta_max 26.37
_diffrn_reflns_theta_min 2.63
_diffrn_standards_decay_% <1
_diffrn_standards_interval_count 0
_diffrn_standards_interval_time 0
_diffrn_standards_number '50 standard frames at start and end'
_exptl_absorpt_coefficient_mu 4.748
_exptl_absorpt_correction_T_max 0.7890
_exptl_absorpt_correction_T_min 0.4300
_exptl_absorpt_correction_type multi-scan
_exptl_absorpt_process_details 'Blessing,R., Acta Cryst. (1995) A51 33-38.'
_exptl_crystal_colour red
_exptl_crystal_density_diffrn 1.703
_exptl_crystal_density_method 'not measured'
_exptl_crystal_description plate
_exptl_crystal_F_000 622
_exptl_crystal_size_max 0.20
_exptl_crystal_size_mid 0.15
_exptl_crystal_size_min 0.05
_platon_squeeze_details
;
Void space analysis consistent with initial solutions
showing one half-occupied, severely disordered hexane 
solvate per compound molecule.
 
PLATON Reference : Spek, A.L. (2003), J.Appl.Cryst. 36, 7-13
;
_refine_diff_density_max 1.047
_refine_diff_density_min -0.904
_refine_diff_density_rms 0.158
_refine_ls_extinction_method none
_refine_ls_goodness_of_fit_ref 0.954
_refine_ls_hydrogen_treatment constr
_refine_ls_matrix_type full
_refine_ls_number_parameters 253
_refine_ls_number_reflns 4528
_refine_ls_number_restraints 1
_refine_ls_restrained_S_all 0.956
_refine_ls_R_factor_all 0.0922
_refine_ls_R_factor_gt 0.0503
_refine_ls_shift/su_max 0.001
_refine_ls_shift/su_mean 0.000
_refine_ls_structure_factor_coef Fsqd
_refine_ls_weighting_details 'calc w=1/[\s^2^(Fo^2^)+(0.0001P)^2^] where P=(Fo^2^+2Fc^2^)/3'
_refine_ls_weighting_scheme calc
_refine_ls_wR_factor_gt 0.0764
_refine_ls_wR_factor_ref 0.0822
_reflns_number_gt 2918
_reflns_number_total 4528
_reflns_threshold_expression >2sigma(I)
_cod_data_source_file ic1003963_si_002_1.cif
_cod_data_source_block dr2016s
_cod_depositor_comments
;
The following automatic conversions were performed:

'_symmetry_cell_setting' value 'Triclinic' changed to 'triclinic'
according to the built-in table from CIF Core dictionary named
'cif_core.dic' version 2.4.1 from 2010-06-29.

Automatic conversion script
Id: cif_fix_values 1646 2011-03-28 12:23:43Z adriana 
;
_cod_original_cell_volume 1245.7(14)
_cod_database_code 4315668

loop_
_symmetry_equiv_pos_as_xyz
'x, y, z'
'-x, -y, -z'

loop_
_atom_site_label
_atom_site_type_symbol
_atom_site_fract_x
_atom_site_fract_y
_atom_site_fract_z
_atom_site_U_iso_or_equiv
_atom_site_adp_type
_atom_site_occupancy
_atom_site_symmetry_multiplicity
_atom_site_calc_flag
_atom_site_refinement_flags
_atom_site_disorder_assembly
_atom_site_disorder_group
Ta Ta 0.23244(5) 0.70144(4) 0.66779(3) 0.03654(14) Uani 1 1 d . . .
Cl1 Cl 0.2135(3) 0.7683(2) 0.48216(15) 0.0536(7) Uani 1 1 d . . .
Cl2 Cl -0.0756(3) 0.7644(2) 0.66354(17) 0.0549(7) Uani 1 1 d . . .
Cl3 Cl 0.5364(3) 0.6559(2) 0.63710(16) 0.0468(6) Uani 1 1 d . . .
N1 N 0.2214(8) 0.5538(5) 0.7718(5) 0.0347(18) Uani 1 1 d . . .
N2 N 0.2658(8) 0.7532(5) 0.7804(5) 0.0376(18) Uani 1 1 d . . .
C1 C 0.3358(12) 0.4256(8) 0.6716(7) 0.050(3) Uani 1 1 d . . .
H1A H 0.4479 0.4301 0.6860 0.060 Uiso 1 1 calc R . .
C2 C 0.3156(14) 0.3614(9) 0.6118(7) 0.059(3) Uani 1 1 d . . .
H2A H 0.4129 0.3218 0.5858 0.071 Uiso 1 1 calc R . .
C3 C 0.1520(16) 0.3551(9) 0.5897(7) 0.063(3) Uani 1 1 d . . .
H3A H 0.1366 0.3126 0.5473 0.076 Uiso 1 1 calc R . .
C4 C 0.0111(13) 0.4114(9) 0.6302(7) 0.055(3) Uani 1 1 d . . .
H4A H -0.1006 0.4052 0.6167 0.066 Uiso 1 1 calc R . .
C5 C 0.0307(11) 0.4765(8) 0.6900(7) 0.045(2) Uani 1 1 d . . .
H5A H -0.0670 0.5156 0.7161 0.054 Uiso 1 1 calc R . .
C6 C 0.1946(12) 0.4845(7) 0.7117(6) 0.034(2) Uani 1 1 d . . .
C7 C 0.2254(10) 0.5107(7) 0.8831(5) 0.032(2) Uani 1 1 d . . .
C8 C 0.2021(10) 0.3987(7) 0.9328(6) 0.037(2) Uani 1 1 d . . .
H8A H 0.1809 0.3526 0.8950 0.045 Uiso 1 1 calc R . .
C9 C 0.2103(11) 0.3538(7) 1.0392(6) 0.044(2) Uani 1 1 d . . .
H9A H 0.1893 0.2782 1.0743 0.053 Uiso 1 1 calc R . .
C10 C 0.2482(10) 0.4184(7) 1.0927(7) 0.044(2) Uani 1 1 d . . .
H10A H 0.2565 0.3858 1.1649 0.052 Uiso 1 1 calc R . .
C11 C 0.2755(10) 0.5321(7) 1.0442(6) 0.031(2) Uani 1 1 d . . .
C12 C 0.2606(9) 0.5807(7) 0.9364(6) 0.027(2) Uani 1 1 d . . .
C13 C 0.2797(10) 0.7001(7) 0.8907(6) 0.033(2) Uani 1 1 d . . .
C14 C 0.3120(11) 0.7622(7) 0.9478(6) 0.048(3) Uani 1 1 d . . .
H14A H 0.3240 0.8403 0.9152 0.058 Uiso 1 1 calc R . .
C15 C 0.3280(12) 0.7131(8) 1.0537(6) 0.054(3) Uani 1 1 d . . .
H15A H 0.3512 0.7572 1.0928 0.065 Uiso 1 1 calc R . .
C16 C 0.3095(11) 0.5991(8) 1.1011(6) 0.050(3) Uani 1 1 d . . .
H16A H 0.3201 0.5656 1.1730 0.060 Uiso 1 1 calc R . .
C17 C 0.4814(11) 0.8815(7) 0.7269(7) 0.050(3) Uani 1 1 d . . .
H17A H 0.5608 0.8279 0.7760 0.060 Uiso 1 1 calc R . .
C18 C 0.5290(12) 0.9794(7) 0.6576(7) 0.046(3) Uani 1 1 d . . .
H18A H 0.6432 0.9904 0.6576 0.055 Uiso 1 1 calc R . .
C19 C 0.4148(14) 1.0613(7) 0.5886(7) 0.051(3) Uani 1 1 d . . .
H19A H 0.4492 1.1296 0.5439 0.061 Uiso 1 1 calc R . .
C20 C 0.2520(15) 1.0449(8) 0.5842(7) 0.065(3) Uani 1 1 d . . .
H20A H 0.1750 1.0998 0.5344 0.078 Uiso 1 1 calc R . .
C21 C 0.1987(11) 0.9450(7) 0.6546(6) 0.042(2) Uani 1 1 d . . .
H21A H 0.0842 0.9349 0.6542 0.051 Uiso 1 1 calc R . .
C22 C 0.3164(11) 0.8612(7) 0.7247(6) 0.037(2) Uani 1 1 d . . .

loop_
_atom_site_aniso_label
_atom_site_aniso_U_11
_atom_site_aniso_U_22
_atom_site_aniso_U_33
_atom_site_aniso_U_23
_atom_site_aniso_U_13
_atom_site_aniso_U_12
Ta 0.0342(2) 0.0449(2) 0.0244(2) 0.00181(16) -0.00379(15) -0.01596(18)
Cl1 0.0558(17) 0.0735(18) 0.0252(12) 0.0011(12) -0.0068(11) -0.0267(14)
Cl2 0.0401(16) 0.0568(16) 0.0520(15) 0.0079(13) -0.0090(12) -0.0167(13)
Cl3 0.0356(15) 0.0624(17) 0.0374(13) -0.0086(12) -0.0003(11) -0.0123(12)
N1 0.027(4) 0.031(4) 0.038(4) 0.001(4) -0.005(3) -0.005(3)
N2 0.041(5) 0.024(4) 0.038(4) 0.003(3) -0.006(4) -0.007(3)
C1 0.036(7) 0.055(7) 0.063(7) -0.022(6) -0.002(5) -0.015(5)
C2 0.055(8) 0.069(8) 0.065(7) -0.037(6) 0.018(6) -0.017(6)
C3 0.087(10) 0.058(7) 0.050(7) -0.024(6) 0.005(7) -0.019(7)
C4 0.048(7) 0.066(8) 0.066(7) -0.030(6) -0.018(6) -0.020(6)
C5 0.029(6) 0.056(7) 0.051(6) -0.021(5) 0.011(5) -0.010(5)
C6 0.047(7) 0.026(5) 0.025(5) -0.004(4) -0.013(5) -0.002(5)
C7 0.039(6) 0.037(5) 0.014(4) 0.003(4) -0.001(4) -0.010(4)
C8 0.035(6) 0.036(6) 0.038(5) -0.008(4) -0.003(4) -0.006(4)
C9 0.061(7) 0.026(5) 0.033(5) 0.003(4) 0.006(5) -0.008(5)
C10 0.039(6) 0.039(6) 0.036(5) 0.005(5) -0.001(4) 0.000(5)
C11 0.027(5) 0.042(6) 0.022(5) -0.007(4) 0.002(4) -0.009(4)
C12 0.021(5) 0.034(5) 0.023(5) -0.005(4) -0.001(4) -0.004(4)
C13 0.038(6) 0.035(5) 0.019(5) 0.001(4) -0.001(4) -0.009(4)
C14 0.080(8) 0.035(6) 0.034(6) -0.009(5) -0.005(5) -0.020(5)
C15 0.087(8) 0.068(7) 0.026(5) -0.027(5) 0.004(5) -0.038(6)
C16 0.051(7) 0.071(7) 0.024(5) -0.003(5) 0.002(5) -0.028(6)
C17 0.037(6) 0.031(6) 0.068(7) -0.002(5) -0.004(5) -0.002(5)
C18 0.041(6) 0.036(6) 0.059(7) -0.014(5) 0.013(5) -0.010(5)
C19 0.072(8) 0.020(5) 0.051(7) -0.002(5) 0.004(6) -0.009(5)
C20 0.093(9) 0.043(7) 0.040(6) 0.016(5) -0.014(6) -0.019(6)
C21 0.038(6) 0.039(6) 0.040(6) -0.003(5) -0.010(5) -0.002(5)
C22 0.054(6) 0.032(5) 0.021(5) 0.001(4) -0.002(4) -0.019(5)

loop_
_atom_type_symbol
_atom_type_description
_atom_type_scat_dispersion_real
_atom_type_scat_dispersion_imag
_atom_type_scat_source
C C 0.0033 0.0016 'International Tables Vol C Tables 4.2.6.8 and 6.1.1.4'
H H 0.0000 0.0000 'International Tables Vol C Tables 4.2.6.8 and 6.1.1.4'
N N 0.0061 0.0033 'International Tables Vol C Tables 4.2.6.8 and 6.1.1.4'
Cl Cl 0.1484 0.1585 'International Tables Vol C Tables 4.2.6.8 and 6.1.1.4'
Ta Ta -0.7052 6.5227 'International Tables Vol C Tables 4.2.6.8 and 6.1.1.4'

loop_
_geom_angle_atom_site_label_1
_geom_angle_atom_site_label_2
_geom_angle_atom_site_label_3
_geom_angle
_geom_angle_site_symmetry_1
_geom_angle_site_symmetry_3
_geom_angle_publ_flag
N1 Ta N2 85.6(3) . . ?
N1 Ta Cl3 95.16(19) . . ?
N2 Ta Cl3 92.6(2) . . ?
N1 Ta Cl2 93.22(19) . . ?
N2 Ta Cl2 95.1(2) . . ?
Cl3 Ta Cl2 169.06(8) . . ?
N1 Ta Cl1 132.6(2) . . ?
N2 Ta Cl1 141.82(18) . . ?
Cl3 Ta Cl1 84.29(8) . . ?
Cl2 Ta Cl1 84.86(8) . . ?
N1 Ta C22 117.6(3) . . ?
N2 Ta C22 32.8(2) . . ?
Cl3 Ta C22 83.2(2) . . ?
Cl2 Ta C22 99.1(2) . . ?
Cl1 Ta C22 109.40(17) . . ?
N1 Ta C6 32.4(2) . . ?
N2 Ta C6 117.9(2) . . ?
Cl3 Ta C6 93.2(2) . . ?
Cl2 Ta C6 90.1(2) . . ?
Cl1 Ta C6 100.26(18) . . ?
C22 Ta C6 149.5(2) . . ?
C7 N1 C6 123.0(6) . . ?
C7 N1 Ta 134.8(5) . . ?
C6 N1 Ta 102.1(5) . . ?
C22 N2 C13 123.3(6) . . ?
C22 N2 Ta 99.9(5) . . ?
C13 N2 Ta 135.6(5) . . ?
C2 C1 C6 121.6(9) . . ?
C1 C2 C3 119.6(10) . . ?
C4 C3 C2 119.4(10) . . ?
C3 C4 C5 121.1(9) . . ?
C4 C5 C6 119.9(9) . . ?
C5 C6 C1 118.4(9) . . ?
C5 C6 N1 121.9(9) . . ?
C1 C6 N1 119.8(8) . . ?
C5 C6 Ta 112.6(6) . . ?
C1 C6 Ta 108.4(6) . . ?
N1 C6 Ta 45.6(3) . . ?
C8 C7 C12 121.9(7) . . ?
C8 C7 N1 118.0(7) . . ?
C12 C7 N1 120.0(7) . . ?
C7 C8 C9 119.3(8) . . ?
C10 C9 C8 120.1(8) . . ?
C9 C10 C11 121.9(8) . . ?
C10 C11 C16 121.2(8) . . ?
C10 C11 C12 118.7(8) . . ?
C16 C11 C12 120.1(7) . . ?
C7 C12 C11 118.0(7) . . ?
C7 C12 C13 125.4(7) . . ?
C11 C12 C13 116.6(7) . . ?
C14 C13 C12 121.8(7) . . ?
C14 C13 N2 119.9(7) . . ?
C12 C13 N2 118.3(7) . . ?
C13 C14 C15 121.1(8) . . ?
C16 C15 C14 119.3(8) . . ?
C15 C16 C11 121.2(8) . . ?
C18 C17 C22 120.0(8) . . ?
C17 C18 C19 121.5(9) . . ?
C20 C19 C18 120.3(8) . . ?
C19 C20 C21 119.6(9) . . ?
C22 C21 C20 119.8(8) . . ?
C17 C22 C21 118.8(7) . . ?
C17 C22 N2 123.5(8) . . ?
C21 C22 N2 117.2(7) . . ?
C17 C22 Ta 126.5(6) . . ?
C21 C22 Ta 89.4(5) . . ?
N2 C22 Ta 47.3(4) . . ?

loop_
_geom_bond_atom_site_label_1
_geom_bond_atom_site_label_2
_geom_bond_distance
_geom_bond_site_symmetry_2
_geom_bond_publ_flag
Ta N1 1.916(6) . ?
Ta N2 1.927(7) . ?
Ta Cl3 2.392(3) . ?
Ta Cl2 2.400(3) . ?
Ta Cl1 2.416(3) . ?
Ta C22 2.583(8) . ?
Ta C6 2.624(8) . ?
N1 C7 1.445(9) . ?
N1 C6 1.436(10) . ?
N2 C22 1.420(9) . ?
N2 C13 1.441(9) . ?
C1 C2 1.366(12) . ?
C1 C6 1.390(11) . ?
C2 C3 1.376(12) . ?
C3 C4 1.375(12) . ?
C4 C5 1.373(12) . ?
C5 C6 1.383(11) . ?
C7 C8 1.367(10) . ?
C7 C12 1.394(10) . ?
C8 C9 1.384(10) . ?
C9 C10 1.347(11) . ?
C10 C11 1.393(10) . ?
C11 C16 1.396(11) . ?
C11 C12 1.407(9) . ?
C12 C13 1.433(10) . ?
C13 C14 1.344(11) . ?
C14 C15 1.383(10) . ?
C15 C16 1.373(11) . ?
C17 C18 1.367(10) . ?
C17 C22 1.383(10) . ?
C18 C19 1.362(11) . ?
C19 C20 1.353(12) . ?
C20 C21 1.409(10) . ?
C21 C22 1.393(10) . ?

loop_
_geom_torsion_atom_site_label_1
_geom_torsion_atom_site_label_2
_geom_torsion_atom_site_label_3
_geom_torsion_atom_site_label_4
_geom_torsion
_geom_torsion_site_symmetry_1
_geom_torsion_site_symmetry_2
_geom_torsion_site_symmetry_3
_geom_torsion_site_symmetry_4
_geom_torsion_publ_flag
N2 Ta N1 C7 3.7(7) . . . . ?
Cl3 Ta N1 C7 95.9(7) . . . . ?
Cl2 Ta N1 C7 -91.2(7) . . . . ?
Cl1 Ta N1 C7 -177.1(6) . . . . ?
C22 Ta N1 C7 10.9(8) . . . . ?
C6 Ta N1 C7 -176.3(10) . . . . ?
N2 Ta N1 C6 179.9(5) . . . . ?
Cl3 Ta N1 C6 -87.8(5) . . . . ?
Cl2 Ta N1 C6 85.1(5) . . . . ?
Cl1 Ta N1 C6 -0.9(6) . . . . ?
C22 Ta N1 C6 -172.9(5) . . . . ?
N1 Ta N2 C22 168.2(5) . . . . ?
Cl3 Ta N2 C22 73.2(5) . . . . ?
Cl2 Ta N2 C22 -99.0(5) . . . . ?
Cl1 Ta N2 C22 -10.8(7) . . . . ?
C6 Ta N2 C22 168.2(5) . . . . ?
N1 Ta N2 C13 1.4(7) . . . . ?
Cl3 Ta N2 C13 -93.5(7) . . . . ?
Cl2 Ta N2 C13 94.3(7) . . . . ?
Cl1 Ta N2 C13 -177.6(6) . . . . ?
C22 Ta N2 C13 -166.7(10) . . . . ?
C6 Ta N2 C13 1.5(8) . . . . ?
C6 C1 C2 C3 0.4(14) . . . . ?
C1 C2 C3 C4 -1.4(14) . . . . ?
C2 C3 C4 C5 1.8(14) . . . . ?
C3 C4 C5 C6 -1.1(14) . . . . ?
C4 C5 C6 C1 0.1(12) . . . . ?
C4 C5 C6 N1 178.5(7) . . . . ?
C4 C5 C6 Ta 127.8(8) . . . . ?
C2 C1 C6 C5 0.3(13) . . . . ?
C2 C1 C6 N1 -178.2(8) . . . . ?
C2 C1 C6 Ta -129.5(8) . . . . ?
C7 N1 C6 C5 85.4(10) . . . . ?
Ta N1 C6 C5 -91.4(7) . . . . ?
C7 N1 C6 C1 -96.1(9) . . . . ?
Ta N1 C6 C1 87.0(7) . . . . ?
C7 N1 C6 Ta 176.8(9) . . . . ?
N1 Ta C6 C5 113.1(9) . . . . ?
N2 Ta C6 C5 113.1(6) . . . . ?
Cl3 Ta C6 C5 -152.3(6) . . . . ?
Cl2 Ta C6 C5 17.3(6) . . . . ?
Cl1 Ta C6 C5 -67.5(7) . . . . ?
C22 Ta C6 C5 125.7(7) . . . . ?
N1 Ta C6 C1 -114.0(8) . . . . ?
N2 Ta C6 C1 -114.1(6) . . . . ?
Cl3 Ta C6 C1 -19.4(6) . . . . ?
Cl2 Ta C6 C1 150.1(6) . . . . ?
Cl1 Ta C6 C1 65.3(6) . . . . ?
C22 Ta C6 C1 -101.5(8) . . . . ?
N2 Ta C6 N1 -0.1(6) . . . . ?
Cl3 Ta C6 N1 94.6(5) . . . . ?
Cl2 Ta C6 N1 -95.9(5) . . . . ?
Cl1 Ta C6 N1 179.3(5) . . . . ?
C22 Ta C6 N1 12.5(9) . . . . ?
C6 N1 C7 C8 -0.1(11) . . . . ?
Ta N1 C7 C8 175.6(6) . . . . ?
C6 N1 C7 C12 176.8(8) . . . . ?
Ta N1 C7 C12 -7.6(11) . . . . ?
C12 C7 C8 C9 1.3(13) . . . . ?
N1 C7 C8 C9 178.1(7) . . . . ?
C7 C8 C9 C10 -2.9(13) . . . . ?
C8 C9 C10 C11 1.8(13) . . . . ?
C9 C10 C11 C16 178.1(8) . . . . ?
C9 C10 C11 C12 0.8(13) . . . . ?
C8 C7 C12 C11 1.3(12) . . . . ?
N1 C7 C12 C11 -175.5(7) . . . . ?
C8 C7 C12 C13 -177.3(8) . . . . ?
N1 C7 C12 C13 5.9(12) . . . . ?
C10 C11 C12 C7 -2.3(12) . . . . ?
C16 C11 C12 C7 -179.6(8) . . . . ?
C10 C11 C12 C13 176.4(7) . . . . ?
C16 C11 C12 C13 -0.9(11) . . . . ?
C7 C12 C13 C14 179.3(8) . . . . ?
C11 C12 C13 C14 0.7(12) . . . . ?
C7 C12 C13 N2 -1.6(12) . . . . ?
C11 C12 C13 N2 179.8(7) . . . . ?
C22 N2 C13 C14 12.4(12) . . . . ?
Ta N2 C13 C14 176.7(6) . . . . ?
C22 N2 C13 C12 -166.7(7) . . . . ?
Ta N2 C13 C12 -2.4(11) . . . . ?
C12 C13 C14 C15 -0.1(14) . . . . ?
N2 C13 C14 C15 -179.2(8) . . . . ?
C13 C14 C15 C16 -0.3(14) . . . . ?
C14 C15 C16 C11 0.1(14) . . . . ?
C10 C11 C16 C15 -176.7(8) . . . . ?
C12 C11 C16 C15 0.5(13) . . . . ?
C22 C17 C18 C19 3.1(14) . . . . ?
C17 C18 C19 C20 -2.9(15) . . . . ?
C18 C19 C20 C21 2.9(15) . . . . ?
C19 C20 C21 C22 -3.2(15) . . . . ?
C18 C17 C22 C21 -3.3(13) . . . . ?
C18 C17 C22 N2 168.2(8) . . . . ?
C18 C17 C22 Ta 109.7(9) . . . . ?
C20 C21 C22 C17 3.3(13) . . . . ?
C20 C21 C22 N2 -168.7(8) . . . . ?
C20 C21 C22 Ta -128.9(8) . . . . ?
C13 N2 C22 C17 57.9(12) . . . . ?
Ta N2 C22 C17 -111.0(8) . . . . ?
C13 N2 C22 C21 -130.5(8) . . . . ?
Ta N2 C22 C21 60.6(8) . . . . ?
C13 N2 C22 Ta 168.9(9) . . . . ?
N1 Ta C22 C17 91.3(7) . . . . ?
N2 Ta C22 C17 104.6(9) . . . . ?
Cl3 Ta C22 C17 -1.0(7) . . . . ?
Cl2 Ta C22 C17 -170.2(7) . . . . ?
Cl1 Ta C22 C17 -82.5(7) . . . . ?
C6 Ta C22 C17 83.7(9) . . . . ?
N1 Ta C22 C21 -142.6(5) . . . . ?
N2 Ta C22 C21 -129.2(8) . . . . ?
Cl3 Ta C22 C21 125.2(5) . . . . ?
Cl2 Ta C22 C21 -44.0(5) . . . . ?
Cl1 Ta C22 C21 43.7(5) . . . . ?
C6 Ta C22 C21 -150.1(5) . . . . ?
N1 Ta C22 N2 -13.3(6) . . . . ?
Cl3 Ta C22 N2 -105.6(5) . . . . ?
Cl2 Ta C22 N2 85.2(5) . . . . ?
Cl1 Ta C22 N2 172.9(4) . . . . ?
C6 Ta C22 N2 -20.9(9) . . . . ?

loop_
_platon_squeeze_void_nr
_platon_squeeze_void_average_x
_platon_squeeze_void_average_y
_platon_squeeze_void_average_z
_platon_squeeze_void_volume
_platon_squeeze_void_count_electrons
1 -0.023 0.000 0.000 309.7 74.6

loop_
_cod_related_entry_id
_cod_related_entry_database
_cod_related_entry_code
1 ChemSpider 30660990
